data_8103064
loop_
_publ_author_name
'Kr\"uger, Hannes'

_publ_contact_author_address
;
 Institut f\"ur Mineralogie und Petrographie
 Universit\"at Innsbruck
 Innrain 52
 6020 Innsbruck
 Austria
;
_publ_contact_author_email Hannes.Krueger@uibk.ac.at
_publ_contact_author_fax 43(512)5072926
_publ_contact_author_name 'Kr\"uger, Hannes'
_publ_contact_author_phone 43(512)5075502
_publ_section_title
;
 Ca5.45Li3.55[SiO4]3O0.45F1.55 and Ca7K[SiO4]3F3: single-crystal synthesis
 and structures of two trigonal oxyfluorides
;
_journal_issue 10
_journal_name_full 'Zeitschrift f\"ur Kristallographie - Crystalline Materials'
_journal_page_first 418
_journal_page_last 424
_journal_paper_doi 10.1524/zkri.2010.1268
_journal_volume 225
_journal_year 2010
_chemical_formula_sum 'Ca5.45 F1.55 Li3.55 O12.45 Si3'
_chemical_formula_weight 556
_space_group_IT_number 166
_symmetry_cell_setting trigonal
_symmetry_space_group_name_Hall '-R 3 2"'
_symmetry_space_group_name_H-M 'R -3 m :H'
_audit_contact_author_address
;
 Institut f\"ur Mineralogie und Petrographie
 Universit\"at Innsbruck
 Innrain 52
 6020 Innsbruck
 Austria
;
_audit_contact_author_email Hannes.Krueger@uibk.ac.at
_audit_contact_author_fax 43(512)5072926
_audit_contact_author_name 'Kr\"uger, Hannes'
_audit_contact_author_phone 43(512)5075502
_audit_creation_date 2010-03-17
_audit_creation_method
;
 Jana2000 Version : 18/12/2007
 STOE X-RED
 enCIFer 1.3
;
_cell_angle_alpha 90.00
_cell_angle_beta 90.00
_cell_angle_gamma 120.00
_cell_formula_units_Z 6
_cell_length_a 7.1365(6)
_cell_length_b 7.1365(6)
_cell_length_c 41.459(3)
_cell_measurement_reflns_used 3534
_cell_measurement_temperature 298
_cell_measurement_theta_max 32.00
_cell_measurement_theta_min 5.02
_cell_volume 1828.6(3)
_computing_cell_refinement 'STOE X-AREA'
_computing_data_collection 'STOE X-AREA'
_computing_data_reduction 'STOE X-RED'
_computing_molecular_graphics DRAWxtl
_computing_publication_material 'Jana2000 (Petricek, Dusek & Palatinus, 2000)'
_computing_structure_refinement 'Jana2000 (Petricek, Dusek & Palatinus, 2000)'
_computing_structure_solution 'Superflip (Palatinus & Chapuis, 2007, J. Appl. Cryst. 40, 786-790)'
_diffrn_ambient_temperature 298
_diffrn_detector 'image plate (34 cm diameter)'
_diffrn_detector_area_resol_mean 6.67
_diffrn_detector_type STOE
_diffrn_measured_fraction_theta_full 1.00
_diffrn_measurement_details
;
 360 frames, detector distance = 80 mm
 one run 180 frames, exposure time 30 sec
 one run 180 frames, exposure time 3 min
;
_diffrn_measurement_device '2-circle goniometer'
_diffrn_measurement_device_type 'STOE IPDS 2'
_diffrn_measurement_method 'rotation method'
_diffrn_radiation_collimation '0.5 mm diameter, multiple pinhole'
_diffrn_radiation_monochromator 'plane graphite'
_diffrn_radiation_polarisn_norm 0
_diffrn_radiation_type 'Mo K\a'
_diffrn_radiation_wavelength 0.71073
_diffrn_reflns_av_R_equivalents 0.0339
_diffrn_reflns_av_sigmaI/netI 0.0039
_diffrn_reflns_limit_h_max 10
_diffrn_reflns_limit_h_min -10
_diffrn_reflns_limit_k_max 9
_diffrn_reflns_limit_k_min -10
_diffrn_reflns_limit_l_max 61
_diffrn_reflns_limit_l_min -61
_diffrn_reflns_number 14478
_diffrn_reflns_reduction_process
;
 STOE X-AREA/INTEGRATE 1.39
 two runs integrated seperately
;
_diffrn_reflns_theta_full 31.84
_diffrn_reflns_theta_max 31.84
_diffrn_reflns_theta_min 2.95
_diffrn_source 'sealed X-ray tube, 12 x 0.4 mm long-fine focus'
_diffrn_source_current 40
_diffrn_source_power 2.00
_diffrn_source_voltage 50
_exptl_absorpt_coefficient_mu 2.77
_exptl_absorpt_correction_T_max 0.6083
_exptl_absorpt_correction_T_min 0.4860
_exptl_absorpt_correction_type integration
_exptl_absorpt_process_details
;
 STOE XRED32 1.31
;
_exptl_crystal_colour colourless
_exptl_crystal_density_diffrn 3.028
_exptl_crystal_description fragment
_exptl_crystal_F_000 1650
_exptl_crystal_size_max 0.400
_exptl_crystal_size_mid 0.317
_exptl_crystal_size_min 0.250
_refine_diff_density_max 0.74
_refine_diff_density_min -1.07
_refine_ls_extinction_coef 19925(1391)
_refine_ls_extinction_method 'B-C type 1 Gaussian isotropic (Becker & Coppens, 1974)'
_refine_ls_goodness_of_fit_gt 3.44
_refine_ls_goodness_of_fit_ref 3.33
_refine_ls_number_parameters 65
_refine_ls_number_reflns 1675
_refine_ls_R_factor_all 0.0327
_refine_ls_R_factor_gt 0.0301
_refine_ls_shift/su_max 0.0002
_refine_ls_shift/su_mean 0.0000
_refine_ls_structure_factor_coef F
_refine_ls_weighting_details w=1/(\s^2^(F)+0.0001F^2^)
_refine_ls_weighting_scheme sigma
_refine_ls_wR_factor_gt 0.0432
_refine_ls_wR_factor_ref 0.0436
_reflns_d_resolution_high 0.673
_reflns_d_resolution_low 6.910
_reflns_number_gt 1545
_reflns_number_total 1675
_reflns_threshold_expression I>3\s(I)
_cod_data_source_file Ca5.45Li3.55Si3O12.45F1.55.cif
_cod_data_source_block Ca5.45Li3.55Si3O12.45F1.55
_cod_original_sg_symbol_Hall '-R 3;-2'
_cod_original_sg_symbol_H-M 'R -3 m'
_cod_database_code 8103064

loop_
_symmetry_equiv_pos_site_id
_symmetry_equiv_pos_as_xyz
1 x,y,z
2 -y,x-y,z
3 -y,-x,z
4 -x+y,-x,z
5 x,x-y,z
6 -x+y,y,z
7 -x,-y,-z
8 y,-x+y,-z
9 y,x,-z
10 x-y,x,-z
11 -x,-x+y,-z
12 x-y,-y,-z
13 2/3+x,1/3+y,1/3+z
14 2/3-y,1/3+x-y,1/3+z
15 2/3-y,1/3-x,1/3+z
16 2/3-x+y,1/3-x,1/3+z
17 2/3+x,1/3+x-y,1/3+z
18 2/3-x+y,1/3+y,1/3+z
19 2/3-x,1/3-y,1/3-z
20 2/3+y,1/3-x+y,1/3-z
21 2/3+y,1/3+x,1/3-z
22 2/3+x-y,1/3+x,1/3-z
23 2/3-x,1/3-x+y,1/3-z
24 2/3+x-y,1/3-y,1/3-z
25 1/3+x,2/3+y,2/3+z
26 1/3-y,2/3+x-y,2/3+z
27 1/3-y,2/3-x,2/3+z
28 1/3-x+y,2/3-x,2/3+z
29 1/3+x,2/3+x-y,2/3+z
30 1/3-x+y,2/3+y,2/3+z
31 1/3-x,2/3-y,2/3-z
32 1/3+y,2/3-x+y,2/3-z
33 1/3+y,2/3+x,2/3-z
34 1/3+x-y,2/3+x,2/3-z
35 1/3-x,2/3-x+y,2/3-z
36 1/3+x-y,2/3-y,2/3-z

loop_
_atom_site_label
_atom_site_type_symbol
_atom_site_fract_x
_atom_site_fract_y
_atom_site_fract_z
_atom_site_adp_type
_atom_site_U_iso_or_equiv
_atom_site_symmetry_multiplicity
_atom_site_occupancy
_atom_site_calc_flag
_atom_site_refinement_flags
_atom_site_disorder_assembly
_atom_site_disorder_group
Si1 Si 0.333333 0.666667 0.083220(14) Uani 0.01024(15) 6 1 d . . .
Si2 Si -0 0 0.175482(14) Uani 0.01063(15) 6 1 d . . .
Si3 Si 0.666667 0.333333 0.037885(14) Uani 0.00862(15) 6 1 d . . .
O1 O 0.20704(8) 0.41407(16) 0.09378(3) Uani 0.0182(3) 18 1 d . . .
O2 O 0.333333 0.666667 0.04367(4) Uani 0.0240(5) 6 1 d . . .
O3 O -0 0 0.13589(4) Uani 0.0160(4) 6 1 d . . .
O4 O 0.12273(8) 0.24546(16) 0.18976(2) Uani 0.0174(3) 18 1 d . . .
O5 O 0.666667 0.333333 0.07747(4) Uani 0.0152(4) 6 1 d . . .
O6 O 0.41566(16) 0.20783(8) 0.02572(3) Uani 0.0167(3) 18 1 d . . .
O7 O 0.333333 0.666667 0.166667 Uani 0.0059(4) 3 1 d . . .
F1 F -0 0 0.06661(3) Uani 0.0154(3) 6 1 d . . .
F2 F 0 0 0 Uani 0.0124(4) 3 1 d . . .
Ca1 Ca 0.33027(4) 0.16513(2) 0.103193(8) Uani 0.01594(12) 18 1 d . . .
Ca2 Ca 0.15818(3) 0.31635(5) 0.031464(8) Uani 0.01393(13) 18 0.815(2) d . . .
Li2 Li 0.158177 0.316354 0.031464 Uani 0.01393(13) 18 0.185(2) d . . .
Li1 Li 0.2032(3) 0.4065(7) 0.14552(11) Uani 0.0535(16) 18 1 d . . .

loop_
_atom_site_aniso_label
_atom_site_aniso_type_symbol
_atom_site_aniso_U_11
_atom_site_aniso_U_22
_atom_site_aniso_U_33
_atom_site_aniso_U_12
_atom_site_aniso_U_13
_atom_site_aniso_U_23
Si1 Si 0.01074(18) 0.01074(18) 0.0092(3) 0.00537(9) -0 -0
Si2 Si 0.01245(19) 0.01245(19) 0.0070(3) 0.00622(9) -0 0
Si3 Si 0.00874(18) 0.00874(18) 0.0084(2) 0.00437(9) 0 0
O1 O 0.0124(3) 0.0096(4) 0.0317(5) 0.0048(2) 0.00133(19) 0.0027(4)
O2 O 0.0311(7) 0.0311(7) 0.0097(7) 0.0155(3) -0 -0
O3 O 0.0196(5) 0.0196(5) 0.0087(6) 0.0098(2) -0 0
O4 O 0.0235(4) 0.0137(5) 0.0119(4) 0.0068(2) -0.00122(17) -0.0024(3)
O5 O 0.0177(5) 0.0177(5) 0.0101(7) 0.0089(2) -0 0
O6 O 0.0109(4) 0.0162(3) 0.0212(5) 0.0054(2) -0.0037(3) -0.00184(18)
O7 O 0.0045(5) 0.0045(5) 0.0088(8) 0.0023(2) -0 0
F1 F 0.0170(4) 0.0170(4) 0.0122(6) 0.0085(2) 0 0
F2 F 0.0124(5) 0.0124(5) 0.0125(8) 0.0062(3) -0 -0
Ca1 Ca 0.01070(16) 0.01428(14) 0.02164(17) 0.00535(8) -0.00034(9) -0.00017(5)
Ca2 Ca 0.01437(16) 0.01353(18) 0.01360(18) 0.00677(9) -0.00128(5) -0.00257(10)
Li2 Li 0.01437(16) 0.01353(18) 0.01360(18) 0.00677(9) -0.00128(5) -0.00257(10)
Li1 Li 0.080(3) 0.0271(18) 0.0364(19) 0.0135(9) -0.0032(8) -0.0064(16)

loop_
_atom_type_symbol
_atom_type_scat_dispersion_real
_atom_type_scat_dispersion_imag
_atom_type_scat_source
_atom_type_scat_Cromer_Mann_a1
_atom_type_scat_Cromer_Mann_b1
_atom_type_scat_Cromer_Mann_a2
_atom_type_scat_Cromer_Mann_b2
_atom_type_scat_Cromer_Mann_a3
_atom_type_scat_Cromer_Mann_b3
_atom_type_scat_Cromer_Mann_a4
_atom_type_scat_Cromer_Mann_b4
_atom_type_scat_Cromer_Mann_c
Ca 0.226 0.306 'International Tables Vol C Tables  4.2.6.8 and 6.1.1.4' 8.6266 10.4421 7.3873 0.6599 1.5899 85.748398 1.0211 178.436996 1.3751
F 0.017 0.010 'International Tables Vol C Tables  4.2.6.8 and 6.1.1.4' 3.5392 10.2825 2.6412 4.2944 1.517 0.2615 1.0243 26.1476 0.2776
Li -0.000 0.000 'International Tables Vol C Tables  4.2.6.8 and 6.1.1.4' 1.1282 3.9546 0.7508 1.0524 0.6175 85.390503 0.4653 168.261002 0.0377
O 0.011 0.006 'International Tables Vol C Tables  4.2.6.8 and 6.1.1.4' 3.0485 13.2771 2.2868 5.7011 1.5463 0.3239 0.867 32.908901 0.2508
Si 0.082 0.070 'International Tables Vol C Tables  4.2.6.8 and 6.1.1.4' 6.2915 2.4386 3.0353 32.333698 1.9891 0.6785 1.541 81.693703 1.1407

loop_
_exptl_crystal_face_index_h
_exptl_crystal_face_index_k
_exptl_crystal_face_index_l
_exptl_crystal_face_perp_dist
-7 8 9 0.1740
3 -3 -7 0.1590
-8 6 -5 0.1730
1 6 -5 0.1580
10 -4 3 0.2140
1 1 9 0.1540
1 0 6 0.1790
2 -3 18 0.2080
3 -1 58 0.1900
0 3 44 0.1520
2 -8 -43 0.1620
1 2 -27 0.1540
-5 1 51 0.1390
-9 -2 40 0.1160
2 -14 33 0.1940
-20 -4 43 0.0930
13 28 27 0.1480
-17 -7 -32 0.0910
-27 -1 -49 0.0820
-5 1 -31 0.1130
-4 18 52 0.1770
7 -13 -36 0.1370
-8 15 49 0.1720
-1 2 27 0.1480
20 -21 1 0.1840
11 -13 -17 0.1540
4 3 -41 0.1820
1 4 -71 0.1650
5 9 -25 0.1490
11 -14 -13 0.1600
8 5 37 0.1480
6 -6 35 0.2040
-38 -17 14 0.0820
-49 -5 4 0.0810
-13 -2 -53 0.0870
-16 -1 -63 0.0830

loop_
_geom_angle_atom_site_label_1
_geom_angle_atom_site_label_2
_geom_angle_atom_site_label_3
_geom_angle_site_symmetry_1
_geom_angle_site_symmetry_2
_geom_angle_site_symmetry_3
_geom_angle
_geom_angle_publ_flag
O1 Si1 O1 . . 2_665 112.99(6) yes
O1 Si1 O1 . . 4_565 113.00(4) yes
O1 Si1 O2 . . . 105.66(5) yes
O1 Si1 O1 2_665 . . 112.99(6) yes
O1 Si1 O1 2_665 . 4_565 113.00(6) yes
O1 Si1 O2 2_665 . . 105.66(5) yes
O1 Si1 O1 4_565 . . 113.00(4) yes
O1 Si1 O1 4_565 . 2_665 113.00(6) yes
O1 Si1 O2 4_565 . . 105.66(5) yes
O3 Si2 O4 . . . 111.31(4) yes
O3 Si2 O4 . . 2_555 111.31(4) yes
O3 Si2 O4 . . 4_555 111.31(4) yes
O3 Si2 Li1 . . . 63.69(9) yes
O3 Si2 Li1 . . 2_555 63.69(9) yes
O3 Si2 Li1 . . 4_555 63.69(9) yes
O4 Si2 O4 . . 2_555 107.57(5) yes
O4 Si2 O4 . . 4_555 107.57(5) yes
O4 Si2 Li1 . . . 47.63(9) yes
O4 Si2 Li1 . . 2_555 125.36(13) yes
O4 Si2 Li1 . . 4_555 125.36(7) yes
O4 Si2 O4 2_555 . . 107.57(5) yes
O4 Si2 O4 2_555 . 4_555 107.57(6) yes
O4 Si2 Li1 2_555 . . 125.36(9) yes
O4 Si2 Li1 2_555 . 2_555 47.63(9) yes
O4 Si2 Li1 2_555 . 4_555 125.36(7) yes
O4 Si2 O4 4_555 . . 107.57(5) yes
O4 Si2 O4 4_555 . 2_555 107.57(6) yes
O4 Si2 Li1 4_555 . . 125.36(7) yes
O4 Si2 Li1 4_555 . 2_555 125.36(12) yes
O4 Si2 Li1 4_555 . 4_555 47.63(10) yes
Li1 Si2 Li1 . . 2_555 101.84(12) yes
Li1 Si2 Li1 . . 4_555 101.84(11) yes
Li1 Si2 Li1 2_555 . . 101.84(12) yes
Li1 Si2 Li1 2_555 . 4_555 101.84(14) yes
Li1 Si2 Li1 4_555 . . 101.84(11) yes
Li1 Si2 Li1 4_555 . 2_555 101.84(14) yes
O5 Si3 O6 . . . 108.00(4) yes
O5 Si3 O6 . . 2_655 108.00(4) yes
O5 Si3 O6 . . 3_665 108.00(4) yes
O6 Si3 O6 . . 2_655 110.90(5) yes
O6 Si3 O6 . . 3_665 110.90(4) yes
O6 Si3 O6 2_655 . . 110.90(5) yes
O6 Si3 O6 2_655 . 3_665 110.90(5) yes
O6 Si3 O6 3_665 . . 110.90(4) yes
O6 Si3 O6 3_665 . 2_655 110.90(5) yes
Si1 O1 O1 . . 2_665 33.50(3) yes
Si1 O1 O1 . . 4_565 33.50(3) yes
Si1 O1 O2 . . . 37.41(4) yes
Si1 O1 F1 . . . 140.58(7) yes
Si1 O1 Ca1 . . . 131.91(3) yes
Si1 O1 Ca1 . . 2_555 131.91(6) yes
Si1 O1 Ca2 . . . 87.49(5) yes
Si1 O1 Li2 . . . 87.49(5) yes
Si1 O1 Li1 . . . 106.92(12) yes
O1 O1 O1 2_665 . 4_565 60.00(4) yes
O1 O1 O2 2_665 . . 58.65(4) yes
O1 O1 F1 2_665 . . 142.43(5) yes
O1 O1 Ca1 2_665 . . 100.88(4) yes
O1 O1 Ca1 2_665 . 2_555 158.89(6) yes
O1 O1 Ca2 2_665 . . 101.37(4) yes
O1 O1 Li2 2_665 . . 101.37(4) yes
O1 O1 Li1 2_665 . . 91.09(8) yes
O1 O1 O1 4_565 . 2_665 60.00(4) yes
O1 O1 O2 4_565 . . 58.65(4) yes
O1 O1 F1 4_565 . . 142.43(5) yes
O1 O1 Ca1 4_565 . . 158.89(4) yes
O1 O1 Ca1 4_565 . 2_555 100.88(4) yes
O1 O1 Ca2 4_565 . . 101.37(5) yes
O1 O1 Li2 4_565 . . 101.37(5) yes
O1 O1 Li1 4_565 . . 91.09(14) yes
O2 O1 F1 . . . 103.17(5) yes
O2 O1 Ca1 . . . 121.36(4) yes
O2 O1 Ca1 . . 2_555 121.36(4) yes
O2 O1 Ca2 . . . 50.08(3) yes
O2 O1 Li2 . . . 50.08(3) yes
O2 O1 Li1 . . . 144.33(12) yes
F1 O1 Ca1 . . . 58.23(3) yes
F1 O1 Ca1 . . 2_555 58.23(2) yes
F1 O1 Ca2 . . . 53.09(3) yes
F1 O1 Li2 . . . 53.09(3) yes
F1 O1 Li1 . . . 112.50(12) yes
Ca1 O1 Ca1 . . 2_555 96.16(4) yes
Ca1 O1 Ca2 . . . 90.72(4) yes
Ca1 O1 Li2 . . . 90.72(4) yes
Ca1 O1 Li1 . . . 79.72(13) yes
Ca1 O1 Ca1 2_555 . . 96.16(4) yes
Ca1 O1 Ca2 2_555 . . 90.72(3) yes
Ca1 O1 Li2 2_555 . . 90.72(3) yes
Ca1 O1 Li1 2_555 . . 79.72(6) yes
Ca2 O1 Li2 . . . 0 yes
Ca2 O1 Li1 . . . 165.59(12) yes
Li2 O1 Li1 . . . 165.59(12) yes
Si1 O2 O1 . . . 36.93(3) yes
Si1 O2 O1 . . 2_665 36.93(3) yes
Si1 O2 O1 . . 4_565 36.93(4) yes
Si1 O2 Ca2 . . . 103.16(5) yes
Si1 O2 Ca2 . . 2_665 103.16(5) yes
Si1 O2 Ca2 . . 4_565 103.16(5) yes
Si1 O2 Li2 . . . 103.16(5) yes
Si1 O2 Li2 . . 2_665 103.16(5) yes
Si1 O2 Li2 . . 4_565 103.16(5) yes
O1 O2 O1 . . 2_665 62.70(5) yes
O1 O2 O1 . . 4_565 62.70(5) yes
O1 O2 Ca2 . . . 66.23(3) yes
O1 O2 Ca2 . . 2_665 118.33(5) yes
O1 O2 Ca2 . . 4_565 118.33(5) yes
O1 O2 Li2 . . . 66.23(3) yes
O1 O2 Li2 . . 2_665 118.33(5) yes
O1 O2 Li2 . . 4_565 118.33(5) yes
O1 O2 O1 2_665 . . 62.70(5) yes
O1 O2 O1 2_665 . 4_565 62.70(6) yes
O1 O2 Ca2 2_665 . . 118.33(5) yes
O1 O2 Ca2 2_665 . 2_665 66.23(3) yes
O1 O2 Ca2 2_665 . 4_565 118.33(5) yes
O1 O2 Li2 2_665 . . 118.33(5) yes
O1 O2 Li2 2_665 . 2_665 66.23(3) yes
O1 O2 Li2 2_665 . 4_565 118.33(5) yes
O1 O2 O1 4_565 . . 62.70(5) yes
O1 O2 O1 4_565 . 2_665 62.70(6) yes
O1 O2 Ca2 4_565 . . 118.33(5) yes
O1 O2 Ca2 4_565 . 2_665 118.33(5) yes
O1 O2 Ca2 4_565 . 4_565 66.23(4) yes
O1 O2 Li2 4_565 . . 118.33(5) yes
O1 O2 Li2 4_565 . 2_665 118.33(5) yes
O1 O2 Li2 4_565 . 4_565 66.23(3) yes
Ca2 O2 Ca2 . . 2_665 114.98(4) yes
Ca2 O2 Ca2 . . 4_565 114.98(3) yes
Ca2 O2 Li2 . . . 0 yes
Ca2 O2 Li2 . . 2_665 114.98(3) yes
Ca2 O2 Li2 . . 4_565 114.98(3) yes
Ca2 O2 Ca2 2_665 . . 114.98(4) yes
Ca2 O2 Ca2 2_665 . 4_565 114.98(4) yes
Ca2 O2 Li2 2_665 . . 114.98(4) yes
Ca2 O2 Li2 2_665 . 2_665 0 yes
Ca2 O2 Li2 2_665 . 4_565 114.98(4) yes
Ca2 O2 Ca2 4_565 . . 114.98(3) yes
Ca2 O2 Ca2 4_565 . 2_665 114.98(4) yes
Ca2 O2 Li2 4_565 . . 114.98(3) yes
Ca2 O2 Li2 4_565 . 2_665 114.98(3) yes
Ca2 O2 Li2 4_565 . 4_565 0 yes
Li2 O2 Li2 . . 2_665 114.98(3) yes
Li2 O2 Li2 . . 4_565 114.98(3) yes
Li2 O2 Li2 2_665 . . 114.98(3) yes
Li2 O2 Li2 2_665 . 4_565 114.98(3) yes
Li2 O2 Li2 4_565 . . 114.98(3) yes
Li2 O2 Li2 4_565 . 2_665 114.98(3) yes
Si2 O3 O4 . . . 34.19(3) yes
Si2 O3 O4 . . 2_555 34.19(3) yes
Si2 O3 O4 . . 4_555 34.19(3) yes
Si2 O3 F1 . . . 180 yes
Si2 O3 Ca1 . . . 123.59(3) yes
Si2 O3 Ca1 . . 2_555 123.59(3) yes
Si2 O3 Ca1 . . 3_555 123.59(3) yes
Si2 O3 Li1 . . . 80.97(11) yes
Si2 O3 Li1 . . 2_555 80.97(11) yes
Si2 O3 Li1 . . 4_555 80.97(11) yes
O4 O3 O4 . . 2_555 58.24(4) yes
O4 O3 O4 . . 4_555 58.24(5) yes
O4 O3 F1 . . . 145.81(3) yes
O4 O3 Ca1 . . . 102.92(2) yes
O4 O3 Ca1 . . 2_555 102.92(3) yes
O4 O3 Ca1 . . 3_555 157.78(6) yes
O4 O3 Li1 . . . 46.79(10) yes
O4 O3 Li1 . . 2_555 98.50(11) yes
O4 O3 Li1 . . 4_555 98.50(10) yes
O4 O3 O4 2_555 . . 58.24(4) yes
O4 O3 O4 2_555 . 4_555 58.24(5) yes
O4 O3 F1 2_555 . . 145.81(3) yes
O4 O3 Ca1 2_555 . . 157.78(6) yes
O4 O3 Ca1 2_555 . 2_555 102.92(3) yes
O4 O3 Ca1 2_555 . 3_555 102.92(3) yes
O4 O3 Li1 2_555 . . 98.50(10) yes
O4 O3 Li1 2_555 . 2_555 46.79(10) yes
O4 O3 Li1 2_555 . 4_555 98.50(11) yes
O4 O3 O4 4_555 . . 58.24(5) yes
O4 O3 O4 4_555 . 2_555 58.24(5) yes
O4 O3 F1 4_555 . . 145.81(3) yes
O4 O3 Ca1 4_555 . . 102.92(3) yes
O4 O3 Ca1 4_555 . 2_555 157.78(6) yes
O4 O3 Ca1 4_555 . 3_555 102.92(2) yes
O4 O3 Li1 4_555 . . 98.50(11) yes
O4 O3 Li1 4_555 . 2_555 98.50(12) yes
O4 O3 Li1 4_555 . 4_555 46.79(10) yes
F1 O3 Ca1 . . . 56.41(3) yes
F1 O3 Ca1 . . 2_555 56.41(3) yes
F1 O3 Ca1 . . 3_555 56.41(3) yes
F1 O3 Li1 . . . 99.03(11) yes
F1 O3 Li1 . . 2_555 99.03(11) yes
F1 O3 Li1 . . 4_555 99.03(11) yes
Ca1 O3 Ca1 . . 2_555 92.34(5) yes
Ca1 O3 Ca1 . . 3_555 92.34(5) yes
Ca1 O3 Li1 . . . 71.06(8) yes
Ca1 O3 Li1 . . 2_555 155.43(12) yes
Ca1 O3 Li1 . . 4_555 71.06(9) yes
Ca1 O3 Ca1 2_555 . . 92.34(5) yes
Ca1 O3 Ca1 2_555 . 3_555 92.34(5) yes
Ca1 O3 Li1 2_555 . . 71.06(9) yes
Ca1 O3 Li1 2_555 . 2_555 71.06(12) yes
Ca1 O3 Li1 2_555 . 4_555 155.43(12) yes
Ca1 O3 Ca1 3_555 . . 92.34(5) yes
Ca1 O3 Ca1 3_555 . 2_555 92.34(5) yes
Ca1 O3 Li1 3_555 . . 155.43(12) yes
Ca1 O3 Li1 3_555 . 2_555 71.06(12) yes
Ca1 O3 Li1 3_555 . 4_555 71.06(8) yes
Li1 O3 Li1 . . 2_555 117.59(15) yes
Li1 O3 Li1 . . 4_555 117.59(11) yes
Li1 O3 Li1 2_555 . . 117.59(15) yes
Li1 O3 Li1 2_555 . 4_555 117.59(15) yes
Li1 O3 Li1 4_555 . . 117.59(11) yes
Li1 O3 Li1 4_555 . 2_555 117.59(15) yes
Si2 O4 O3 . . . 34.50(3) yes
Si2 O4 O4 . . 2_555 36.22(3) yes
Si2 O4 O4 . . 4_555 36.22(4) yes
Si2 O4 O7 . . . 138.49(5) yes
Si2 O4 Ca1 . . 19_555 93.75(5) yes
Si2 O4 Ca1 . . 20_455 93.75(3) yes
Si2 O4 Li1 . . . 97.17(12) yes
Si2 O4 Li1 . . 20_455 136.33(11) yes
Si2 O4 Li1 . . 22_555 136.33(13) yes
O3 O4 O4 . . 2_555 60.88(3) yes
O3 O4 O4 . . 4_555 60.88(4) yes
O3 O4 O7 . . . 104.00(4) yes
O3 O4 Ca1 . . 19_555 116.47(5) yes
O3 O4 Ca1 . . 20_455 116.47(2) yes
O3 O4 Li1 . . . 62.67(12) yes
O3 O4 Li1 . . 20_455 114.51(11) yes
O3 O4 Li1 . . 22_555 114.51(12) yes
O4 O4 O4 2_555 . 4_555 60.00(5) yes
O4 O4 O7 2_555 . . 144.37(5) yes
O4 O4 Ca1 2_555 . 19_555 101.21(5) yes
O4 O4 Ca1 2_555 . 20_455 58.36(3) yes
O4 O4 Li1 2_555 . . 114.39(9) yes
O4 O4 Li1 2_555 . 20_455 112.24(11) yes
O4 O4 Li1 2_555 . 22_555 172.00(13) yes
O4 O4 O4 4_555 . 2_555 60.00(5) yes
O4 O4 O7 4_555 . . 144.37(4) yes
O4 O4 Ca1 4_555 . 19_555 58.36(3) yes
O4 O4 Ca1 4_555 . 20_455 101.21(4) yes
O4 O4 Li1 4_555 . . 114.39(14) yes
O4 O4 Li1 4_555 . 20_455 172.00(10) yes
O4 O4 Li1 4_555 . 22_555 112.24(13) yes
O7 O4 Ca1 . . 19_555 114.18(2) yes
O7 O4 Ca1 . . 20_455 114.18(4) yes
O7 O4 Li1 . . . 41.33(12) yes
O7 O4 Li1 . . 20_455 41.07(10) yes
O7 O4 Li1 . . 22_555 41.07(12) yes
Ca1 O4 Ca1 19_555 . 20_455 91.93(3) yes
Ca1 O4 Li1 19_555 . . 132.72(8) yes
Ca1 O4 Li1 19_555 . 20_455 127.89(11) yes
Ca1 O4 Li1 19_555 . 22_555 74.61(12) yes
Ca1 O4 Ca1 20_455 . 19_555 91.93(3) yes
Ca1 O4 Li1 20_455 . . 132.72(12) yes
Ca1 O4 Li1 20_455 . 20_455 74.61(11) yes
Ca1 O4 Li1 20_455 . 22_555 127.89(12) yes
Li1 O4 Li1 . . 20_455 65.92(17) yes
Li1 O4 Li1 . . 22_555 65.92(13) yes
Li1 O4 Li1 20_455 . . 65.92(17) yes
Li1 O4 Li1 20_455 . 22_555 75.43(16) yes
Li1 O4 Li1 22_555 . . 65.92(13) yes
Li1 O4 Li1 22_555 . 20_455 75.43(16) yes
Si3 O5 O6 . . . 35.87(3) yes
Si3 O5 O6 . . 2_655 35.87(3) yes
Si3 O5 O6 . . 3_665 35.87(3) yes
Si3 O5 Ca1 . . . 117.15(4) yes
Si3 O5 Ca1 . . 2_655 117.15(4) yes
Si3 O5 Ca1 . . 3_665 117.15(4) yes
O6 O5 O6 . . 2_655 60.99(5) yes
O6 O5 O6 . . 3_665 60.99(4) yes
O6 O5 Ca1 . . . 81.28(3) yes
O6 O5 Ca1 . . 2_655 129.09(4) yes
O6 O5 Ca1 . . 3_665 129.09(3) yes
O6 O5 O6 2_655 . . 60.99(5) yes
O6 O5 O6 2_655 . 3_665 60.99(5) yes
O6 O5 Ca1 2_655 . . 129.09(3) yes
O6 O5 Ca1 2_655 . 2_655 81.28(3) yes
O6 O5 Ca1 2_655 . 3_665 129.09(3) yes
O6 O5 O6 3_665 . . 60.99(4) yes
O6 O5 O6 3_665 . 2_655 60.99(5) yes
O6 O5 Ca1 3_665 . . 129.09(3) yes
O6 O5 Ca1 3_665 . 2_655 129.09(4) yes
O6 O5 Ca1 3_665 . 3_665 81.28(3) yes
Ca1 O5 Ca1 . . 2_655 100.82(4) yes
Ca1 O5 Ca1 . . 3_665 100.82(4) yes
Ca1 O5 Ca1 2_655 . . 100.82(4) yes
Ca1 O5 Ca1 2_655 . 3_665 100.82(4) yes
Ca1 O5 Ca1 3_665 . . 100.82(4) yes
Ca1 O5 Ca1 3_665 . 2_655 100.82(4) yes
Si3 O6 O5 . . . 36.13(4) yes
Si3 O6 O6 . . 2_655 34.55(4) yes
Si3 O6 O6 . . 3_665 34.55(3) yes
Si3 O6 F2 . . . 175.46(6) yes
Si3 O6 Ca2 . . . 128.06(4) yes
Si3 O6 Ca2 . . 8_555 122.52(6) yes
Si3 O6 Ca2 . . 4_555 128.06(5) yes
Si3 O6 Li2 . . . 128.06(4) yes
Si3 O6 Li2 . . 8_555 122.52(6) yes
Si3 O6 Li2 . . 4_555 128.06(5) yes
O5 O6 O6 . . 2_655 59.51(4) yes
O5 O6 O6 . . 3_665 59.51(3) yes
O5 O6 F2 . . . 148.41(5) yes
O5 O6 Ca2 . . . 108.46(4) yes
O5 O6 Ca2 . . 8_555 158.64(5) yes
O5 O6 Ca2 . . 4_555 108.46(4) yes
O5 O6 Li2 . . . 108.46(4) yes
O5 O6 Li2 . . 8_555 158.64(5) yes
O5 O6 Li2 . . 4_555 108.46(4) yes
O6 O6 O6 2_655 . 3_665 60.00(4) yes
O6 O6 F2 2_655 . . 143.12(4) yes
O6 O6 Ca2 2_655 . . 162.26(4) yes
O6 O6 Ca2 2_655 . 8_555 102.53(5) yes
O6 O6 Ca2 2_655 . 4_555 103.15(4) yes
O6 O6 Li2 2_655 . . 162.26(3) yes
O6 O6 Li2 2_655 . 8_555 102.53(4) yes
O6 O6 Li2 2_655 . 4_555 103.15(4) yes
O6 O6 O6 3_665 . 2_655 60.00(4) yes
O6 O6 F2 3_665 . . 143.11(4) yes
O6 O6 Ca2 3_665 . . 103.15(3) yes
O6 O6 Ca2 3_665 . 8_555 102.53(4) yes
O6 O6 Ca2 3_665 . 4_555 162.26(6) yes
O6 O6 Li2 3_665 . . 103.15(3) yes
O6 O6 Li2 3_665 . 8_555 102.53(4) yes
O6 O6 Li2 3_665 . 4_555 162.26(6) yes
F2 O6 Ca2 . . . 53.83(2) yes
F2 O6 Ca2 . . 8_555 52.94(2) yes
F2 O6 Ca2 . . 4_555 53.83(2) yes
F2 O6 Li2 . . . 53.83(2) yes
F2 O6 Li2 . . 8_555 52.94(2) yes
F2 O6 Li2 . . 4_555 53.832(17) yes
Ca2 O6 Ca2 . . 8_555 85.86(4) yes
Ca2 O6 Ca2 . . 4_555 92.92(4) yes
Ca2 O6 Li2 . . . 0 yes
Ca2 O6 Li2 . . 8_555 85.86(4) yes
Ca2 O6 Li2 . . 4_555 92.92(4) yes
Ca2 O6 Ca2 8_555 . . 85.86(4) yes
Ca2 O6 Ca2 8_555 . 4_555 85.87(3) yes
Ca2 O6 Li2 8_555 . . 85.86(4) yes
Ca2 O6 Li2 8_555 . 8_555 0 yes
Ca2 O6 Li2 8_555 . 4_555 85.87(3) yes
Ca2 O6 Ca2 4_555 . . 92.92(4) yes
Ca2 O6 Ca2 4_555 . 8_555 85.87(3) yes
Ca2 O6 Li2 4_555 . . 92.92(4) yes
Ca2 O6 Li2 4_555 . 8_555 85.87(3) yes
Ca2 O6 Li2 4_555 . 4_555 0 yes
Li2 O6 Li2 . . 8_555 85.86(4) yes
Li2 O6 Li2 . . 4_555 92.92(4) yes
Li2 O6 Li2 8_555 . . 85.86(4) yes
Li2 O6 Li2 8_555 . 4_555 85.87(3) yes
Li2 O6 Li2 4_555 . . 92.92(4) yes
Li2 O6 Li2 4_555 . 8_555 85.87(3) yes
O4 O7 O4 . . 19_565 180 yes
O4 O7 O4 . . 2_665 108.74(3) yes
O4 O7 O4 . . 20_455 71.26(3) yes
O4 O7 O4 . . 4_565 108.74(2) yes
O4 O7 O4 . . 22_555 71.26(2) yes
O4 O7 Li1 . . . 48.79(14) yes
O4 O7 Li1 . . 19_565 131.21(14) yes
O4 O7 Li1 . . 2_665 125.26(19) yes
O4 O7 Li1 . . 20_455 54.74(19) yes
O4 O7 Li1 . . 4_565 125.26(10) yes
O4 O7 Li1 . . 22_555 54.74(10) yes
O4 O7 O4 19_565 . . 180 yes
O4 O7 O4 19_565 . 2_665 71.26(3) yes
O4 O7 O4 19_565 . 20_455 108.74(3) yes
O4 O7 O4 19_565 . 4_565 71.26(2) yes
O4 O7 O4 19_565 . 22_555 108.74(2) yes
O4 O7 Li1 19_565 . . 131.21(14) yes
O4 O7 Li1 19_565 . 19_565 48.79(14) yes
O4 O7 Li1 19_565 . 2_665 54.74(19) yes
O4 O7 Li1 19_565 . 20_455 125.26(19) yes
O4 O7 Li1 19_565 . 4_565 54.74(10) yes
O4 O7 Li1 19_565 . 22_555 125.26(10) yes
O4 O7 O4 2_665 . . 108.74(3) yes
O4 O7 O4 2_665 . 19_565 71.26(3) yes
O4 O7 O4 2_665 . 20_455 180 yes
O4 O7 O4 2_665 . 4_565 108.74(3) yes
O4 O7 O4 2_665 . 22_555 71.26(3) yes
O4 O7 Li1 2_665 . . 125.26(11) yes
O4 O7 Li1 2_665 . 19_565 54.74(11) yes
O4 O7 Li1 2_665 . 2_665 48.79(14) yes
O4 O7 Li1 2_665 . 20_455 131.21(14) yes
O4 O7 Li1 2_665 . 4_565 125.26(9) yes
O4 O7 Li1 2_665 . 22_555 54.74(9) yes
O4 O7 O4 20_455 . . 71.26(3) yes
O4 O7 O4 20_455 . 19_565 108.74(3) yes
O4 O7 O4 20_455 . 2_665 180 yes
O4 O7 O4 20_455 . 4_565 71.26(3) yes
O4 O7 O4 20_455 . 22_555 108.74(3) yes
O4 O7 Li1 20_455 . . 54.74(11) yes
O4 O7 Li1 20_455 . 19_565 125.26(11) yes
O4 O7 Li1 20_455 . 2_665 131.21(14) yes
O4 O7 Li1 20_455 . 20_455 48.79(14) yes
O4 O7 Li1 20_455 . 4_565 54.74(9) yes
O4 O7 Li1 20_455 . 22_555 125.26(9) yes
O4 O7 O4 4_565 . . 108.74(2) yes
O4 O7 O4 4_565 . 19_565 71.26(2) yes
O4 O7 O4 4_565 . 2_665 108.74(3) yes
O4 O7 O4 4_565 . 20_455 71.26(3) yes
O4 O7 O4 4_565 . 22_555 180 yes
O4 O7 Li1 4_565 . . 125.26(10) yes
O4 O7 Li1 4_565 . 19_565 54.74(10) yes
O4 O7 Li1 4_565 . 2_665 125.26(18) yes
O4 O7 Li1 4_565 . 20_455 54.74(18) yes
O4 O7 Li1 4_565 . 4_565 48.79(14) yes
O4 O7 Li1 4_565 . 22_555 131.21(14) yes
O4 O7 O4 22_555 . . 71.26(2) yes
O4 O7 O4 22_555 . 19_565 108.74(2) yes
O4 O7 O4 22_555 . 2_665 71.26(3) yes
O4 O7 O4 22_555 . 20_455 108.74(3) yes
O4 O7 O4 22_555 . 4_565 180 yes
O4 O7 Li1 22_555 . . 54.74(10) yes
O4 O7 Li1 22_555 . 19_565 125.26(10) yes
O4 O7 Li1 22_555 . 2_665 54.74(18) yes
O4 O7 Li1 22_555 . 20_455 125.26(18) yes
O4 O7 Li1 22_555 . 4_565 131.21(14) yes
O4 O7 Li1 22_555 . 22_555 48.79(14) yes
Li1 O7 Li1 . . 19_565 180 yes
Li1 O7 Li1 . . 2_665 98.99(18) yes
Li1 O7 Li1 . . 20_455 81.01(18) yes
Li1 O7 Li1 . . 4_565 98.99(16) yes
Li1 O7 Li1 . . 22_555 81.01(16) yes
Li1 O7 Li1 19_565 . . 180 yes
Li1 O7 Li1 19_565 . 2_665 81.01(18) yes
Li1 O7 Li1 19_565 . 20_455 98.99(18) yes
Li1 O7 Li1 19_565 . 4_565 81.01(16) yes
Li1 O7 Li1 19_565 . 22_555 98.99(16) yes
Li1 O7 Li1 2_665 . . 98.99(18) yes
Li1 O7 Li1 2_665 . 19_565 81.01(18) yes
Li1 O7 Li1 2_665 . 20_455 180 yes
Li1 O7 Li1 2_665 . 4_565 99.0(2) yes
Li1 O7 Li1 2_665 . 22_555 81.0(2) yes
Li1 O7 Li1 20_455 . . 81.01(18) yes
Li1 O7 Li1 20_455 . 19_565 98.99(18) yes
Li1 O7 Li1 20_455 . 2_665 180 yes
Li1 O7 Li1 20_455 . 4_565 81.0(2) yes
Li1 O7 Li1 20_455 . 22_555 99.0(2) yes
Li1 O7 Li1 4_565 . . 98.99(16) yes
Li1 O7 Li1 4_565 . 19_565 81.01(16) yes
Li1 O7 Li1 4_565 . 2_665 99.0(2) yes
Li1 O7 Li1 4_565 . 20_455 81.0(2) yes
Li1 O7 Li1 4_565 . 22_555 180 yes
Li1 O7 Li1 22_555 . . 81.01(16) yes
Li1 O7 Li1 22_555 . 19_565 98.99(16) yes
Li1 O7 Li1 22_555 . 2_665 81.0(2) yes
Li1 O7 Li1 22_555 . 20_455 99.0(2) yes
Li1 O7 Li1 22_555 . 4_565 180 yes
O1 F1 O1 . . 2_555 104.87(4) yes
O1 F1 O1 . . 4_555 104.87(4) yes
O1 F1 O3 . . . 66.24(3) yes
O1 F1 F2 . . . 113.76(3) yes
O1 F1 Ca1 . . . 52.58(2) yes
O1 F1 Ca1 . . 2_555 52.58(2) yes
O1 F1 Ca1 . . 3_555 119.63(5) yes
O1 F1 Ca2 . . . 60.45(2) yes
O1 F1 Ca2 . . 2_555 127.42(3) yes
O1 F1 Ca2 . . 4_555 127.42(2) yes
O1 F1 Li2 . . . 60.45(2) yes
O1 F1 Li2 . . 2_555 127.42(2) yes
O1 F1 Li2 . . 4_555 127.422(19) yes
O1 F1 O1 2_555 . . 104.87(4) yes
O1 F1 O1 2_555 . 4_555 104.87(5) yes
O1 F1 O3 2_555 . . 66.24(3) yes
O1 F1 F2 2_555 . . 113.76(3) yes
O1 F1 Ca1 2_555 . . 119.63(5) yes
O1 F1 Ca1 2_555 . 2_555 52.58(3) yes
O1 F1 Ca1 2_555 . 3_555 52.58(3) yes
O1 F1 Ca2 2_555 . . 127.42(3) yes
O1 F1 Ca2 2_555 . 2_555 60.45(2) yes
O1 F1 Ca2 2_555 . 4_555 127.42(3) yes
O1 F1 Li2 2_555 . . 127.42(3) yes
O1 F1 Li2 2_555 . 2_555 60.45(2) yes
O1 F1 Li2 2_555 . 4_555 127.42(3) yes
O1 F1 O1 4_555 . . 104.87(4) yes
O1 F1 O1 4_555 . 2_555 104.87(5) yes
O1 F1 O3 4_555 . . 66.24(3) yes
O1 F1 F2 4_555 . . 113.76(3) yes
O1 F1 Ca1 4_555 . . 52.58(2) yes
O1 F1 Ca1 4_555 . 2_555 119.63(5) yes
O1 F1 Ca1 4_555 . 3_555 52.58(2) yes
O1 F1 Ca2 4_555 . . 127.42(2) yes
O1 F1 Ca2 4_555 . 2_555 127.42(2) yes
O1 F1 Ca2 4_555 . 4_555 60.45(3) yes
O1 F1 Li2 4_555 . . 127.42(2) yes
O1 F1 Li2 4_555 . 2_555 127.422(18) yes
O1 F1 Li2 4_555 . 4_555 60.45(2) yes
O3 F1 F2 . . . 180 yes
O3 F1 Ca1 . . . 53.39(3) yes
O3 F1 Ca1 . . 2_555 53.39(3) yes
O3 F1 Ca1 . . 3_555 53.39(3) yes
O3 F1 Ca2 . . . 126.69(3) yes
O3 F1 Ca2 . . 2_555 126.69(3) yes
O3 F1 Ca2 . . 4_555 126.69(3) yes
O3 F1 Li2 . . . 126.69(3) yes
O3 F1 Li2 . . 2_555 126.69(3) yes
O3 F1 Li2 . . 4_555 126.69(3) yes
F2 F1 Ca1 . . . 126.61(3) yes
F2 F1 Ca1 . . 2_555 126.61(3) yes
F2 F1 Ca1 . . 3_555 126.61(3) yes
F2 F1 Ca2 . . . 53.31(3) yes
F2 F1 Ca2 . . 2_555 53.31(3) yes
F2 F1 Ca2 . . 4_555 53.31(3) yes
F2 F1 Li2 . . . 53.31(3) yes
F2 F1 Li2 . . 2_555 53.31(3) yes
F2 F1 Li2 . . 4_555 53.31(3) yes
Ca1 F1 Ca1 . . 2_555 88.07(4) yes
Ca1 F1 Ca1 . . 3_555 88.07(4) yes
Ca1 F1 Ca2 . . . 91.982(7) yes
Ca1 F1 Ca2 . . 2_555 179.92(5) yes
Ca1 F1 Ca2 . . 4_555 91.982(11) yes
Ca1 F1 Li2 . . . 91.982(5) yes
Ca1 F1 Li2 . . 2_555 179.92(5) yes
Ca1 F1 Li2 . . 4_555 91.982(7) yes
Ca1 F1 Ca1 2_555 . . 88.07(4) yes
Ca1 F1 Ca1 2_555 . 3_555 88.08(4) yes
Ca1 F1 Ca2 2_555 . . 91.982(11) yes
Ca1 F1 Ca2 2_555 . 2_555 91.982(12) yes
Ca1 F1 Ca2 2_555 . 4_555 179.92(5) yes
Ca1 F1 Li2 2_555 . . 91.982(7) yes
Ca1 F1 Li2 2_555 . 2_555 91.982(5) yes
Ca1 F1 Li2 2_555 . 4_555 179.92(5) yes
Ca1 F1 Ca1 3_555 . . 88.07(4) yes
Ca1 F1 Ca1 3_555 . 2_555 88.08(4) yes
Ca1 F1 Ca2 3_555 . . 180 yes
Ca1 F1 Ca2 3_555 . 2_555 91.982(10) yes
Ca1 F1 Ca2 3_555 . 4_555 91.982(9) yes
Ca1 F1 Li2 3_555 . . 180 yes
Ca1 F1 Li2 3_555 . 2_555 91.982(5) yes
Ca1 F1 Li2 3_555 . 4_555 91.982(7) yes
Ca2 F1 Ca2 . . 2_555 87.96(4) yes
Ca2 F1 Ca2 . . 4_555 87.96(4) yes
Ca2 F1 Li2 . . . 0 yes
Ca2 F1 Li2 . . 2_555 87.96(4) yes
Ca2 F1 Li2 . . 4_555 87.96(4) yes
Ca2 F1 Ca2 2_555 . . 87.96(4) yes
Ca2 F1 Ca2 2_555 . 4_555 87.96(4) yes
Ca2 F1 Li2 2_555 . . 87.96(4) yes
Ca2 F1 Li2 2_555 . 2_555 0 yes
Ca2 F1 Li2 2_555 . 4_555 87.96(4) yes
Ca2 F1 Ca2 4_555 . . 87.96(4) yes
Ca2 F1 Ca2 4_555 . 2_555 87.96(4) yes
Ca2 F1 Li2 4_555 . . 87.96(4) yes
Ca2 F1 Li2 4_555 . 2_555 87.96(4) yes
Ca2 F1 Li2 4_555 . 4_555 0 yes
Li2 F1 Li2 . . 2_555 87.96(4) yes
Li2 F1 Li2 . . 4_555 87.96(4) yes
Li2 F1 Li2 2_555 . . 87.96(4) yes
Li2 F1 Li2 2_555 . 4_555 87.96(4) yes
Li2 F1 Li2 4_555 . . 87.96(4) yes
Li2 F1 Li2 4_555 . 2_555 87.96(4) yes
O6 F2 O6 . . 7_555 180 yes
O6 F2 O6 . . 2_555 106.23(3) yes
O6 F2 O6 . . 8_555 73.77(3) yes
O6 F2 O6 . . 3_555 106.23(2) yes
O6 F2 O6 . . 9_555 73.77(2) yes
O6 F2 F1 . . . 67.45(2) yes
O6 F2 F1 . . 7_555 112.55(2) yes
O6 F2 Ca2 . . . 53.35(2) yes
O6 F2 Ca2 . . 7_555 126.65(2) yes
O6 F2 Ca2 . . 2_555 123.74(2) yes
O6 F2 Ca2 . . 8_555 56.26(2) yes
O6 F2 Ca2 . . 4_555 53.349(16) yes
O6 F2 Ca2 . . 10_555 126.651(16) yes
O6 F2 Li2 . . . 53.35(2) yes
O6 F2 Li2 . . 7_555 126.65(2) yes
O6 F2 Li2 . . 2_555 123.74(2) yes
O6 F2 Li2 . . 8_555 56.26(2) yes
O6 F2 Li2 . . 4_555 53.349(15) yes
O6 F2 Li2 . . 10_555 126.651(15) yes
O6 F2 O6 7_555 . . 180 yes
O6 F2 O6 7_555 . 2_555 73.77(3) yes
O6 F2 O6 7_555 . 8_555 106.23(3) yes
O6 F2 O6 7_555 . 3_555 73.77(2) yes
O6 F2 O6 7_555 . 9_555 106.23(2) yes
O6 F2 F1 7_555 . . 112.55(2) yes
O6 F2 F1 7_555 . 7_555 67.45(2) yes
O6 F2 Ca2 7_555 . . 126.65(2) yes
O6 F2 Ca2 7_555 . 7_555 53.35(2) yes
O6 F2 Ca2 7_555 . 2_555 56.26(2) yes
O6 F2 Ca2 7_555 . 8_555 123.74(2) yes
O6 F2 Ca2 7_555 . 4_555 126.651(16) yes
O6 F2 Ca2 7_555 . 10_555 53.349(16) yes
O6 F2 Li2 7_555 . . 126.65(2) yes
O6 F2 Li2 7_555 . 7_555 53.35(2) yes
O6 F2 Li2 7_555 . 2_555 56.26(2) yes
O6 F2 Li2 7_555 . 8_555 123.74(2) yes
O6 F2 Li2 7_555 . 4_555 126.651(15) yes
O6 F2 Li2 7_555 . 10_555 53.349(15) yes
O6 F2 O6 2_555 . . 106.23(3) yes
O6 F2 O6 2_555 . 7_555 73.77(3) yes
O6 F2 O6 2_555 . 8_555 180 yes
O6 F2 O6 2_555 . 3_555 106.23(3) yes
O6 F2 O6 2_555 . 9_555 73.77(3) yes
O6 F2 F1 2_555 . . 67.45(2) yes
O6 F2 F1 2_555 . 7_555 112.55(2) yes
O6 F2 Ca2 2_555 . . 53.349(15) yes
O6 F2 Ca2 2_555 . 7_555 126.651(15) yes
O6 F2 Ca2 2_555 . 2_555 53.35(2) yes
O6 F2 Ca2 2_555 . 8_555 126.65(2) yes
O6 F2 Ca2 2_555 . 4_555 123.74(2) yes
O6 F2 Ca2 2_555 . 10_555 56.26(2) yes
O6 F2 Li2 2_555 . . 53.349(14) yes
O6 F2 Li2 2_555 . 7_555 126.651(14) yes
O6 F2 Li2 2_555 . 2_555 53.349(18) yes
O6 F2 Li2 2_555 . 8_555 126.650(18) yes
O6 F2 Li2 2_555 . 4_555 123.74(2) yes
O6 F2 Li2 2_555 . 10_555 56.26(2) yes
O6 F2 O6 8_555 . . 73.77(3) yes
O6 F2 O6 8_555 . 7_555 106.23(3) yes
O6 F2 O6 8_555 . 2_555 180 yes
O6 F2 O6 8_555 . 3_555 73.77(3) yes
O6 F2 O6 8_555 . 9_555 106.23(3) yes
O6 F2 F1 8_555 . . 112.55(2) yes
O6 F2 F1 8_555 . 7_555 67.45(2) yes
O6 F2 Ca2 8_555 . . 126.651(15) yes
O6 F2 Ca2 8_555 . 7_555 53.349(15) yes
O6 F2 Ca2 8_555 . 2_555 126.65(2) yes
O6 F2 Ca2 8_555 . 8_555 53.35(2) yes
O6 F2 Ca2 8_555 . 4_555 56.26(2) yes
O6 F2 Ca2 8_555 . 10_555 123.74(2) yes
O6 F2 Li2 8_555 . . 126.651(14) yes
O6 F2 Li2 8_555 . 7_555 53.349(14) yes
O6 F2 Li2 8_555 . 2_555 126.650(18) yes
O6 F2 Li2 8_555 . 8_555 53.349(18) yes
O6 F2 Li2 8_555 . 4_555 56.26(2) yes
O6 F2 Li2 8_555 . 10_555 123.74(2) yes
O6 F2 O6 3_555 . . 106.23(2) yes
O6 F2 O6 3_555 . 7_555 73.77(2) yes
O6 F2 O6 3_555 . 2_555 106.23(3) yes
O6 F2 O6 3_555 . 8_555 73.77(3) yes
O6 F2 O6 3_555 . 9_555 180 yes
O6 F2 F1 3_555 . . 67.45(2) yes
O6 F2 F1 3_555 . 7_555 112.55(2) yes
O6 F2 Ca2 3_555 . . 123.74(2) yes
O6 F2 Ca2 3_555 . 7_555 56.26(2) yes
O6 F2 Ca2 3_555 . 2_555 53.35(2) yes
O6 F2 Ca2 3_555 . 8_555 126.65(2) yes
O6 F2 Ca2 3_555 . 4_555 53.349(17) yes
O6 F2 Ca2 3_555 . 10_555 126.651(17) yes
O6 F2 Li2 3_555 . . 123.74(2) yes
O6 F2 Li2 3_555 . 7_555 56.26(2) yes
O6 F2 Li2 3_555 . 2_555 53.35(2) yes
O6 F2 Li2 3_555 . 8_555 126.65(2) yes
O6 F2 Li2 3_555 . 4_555 53.349(15) yes
O6 F2 Li2 3_555 . 10_555 126.651(15) yes
O6 F2 O6 9_555 . . 73.77(2) yes
O6 F2 O6 9_555 . 7_555 106.23(2) yes
O6 F2 O6 9_555 . 2_555 73.77(3) yes
O6 F2 O6 9_555 . 8_555 106.23(3) yes
O6 F2 O6 9_555 . 3_555 180 yes
O6 F2 F1 9_555 . . 112.55(2) yes
O6 F2 F1 9_555 . 7_555 67.45(2) yes
O6 F2 Ca2 9_555 . . 56.26(2) yes
O6 F2 Ca2 9_555 . 7_555 123.74(2) yes
O6 F2 Ca2 9_555 . 2_555 126.65(2) yes
O6 F2 Ca2 9_555 . 8_555 53.35(2) yes
O6 F2 Ca2 9_555 . 4_555 126.651(17) yes
O6 F2 Ca2 9_555 . 10_555 53.349(17) yes
O6 F2 Li2 9_555 . . 56.26(2) yes
O6 F2 Li2 9_555 . 7_555 123.74(2) yes
O6 F2 Li2 9_555 . 2_555 126.65(2) yes
O6 F2 Li2 9_555 . 8_555 53.35(2) yes
O6 F2 Li2 9_555 . 4_555 126.651(15) yes
O6 F2 Li2 9_555 . 10_555 53.349(15) yes
F1 F2 F1 . . 7_555 180 yes
F1 F2 Ca2 . . . 56.290(8) yes
F1 F2 Ca2 . . 7_555 123.710(8) yes
F1 F2 Ca2 . . 2_555 56.290(8) yes
F1 F2 Ca2 . . 8_555 123.710(8) yes
F1 F2 Ca2 . . 4_555 56.290(9) yes
F1 F2 Ca2 . . 10_555 123.710(9) yes
F1 F2 Li2 . . . 56.29 yes
F1 F2 Li2 . . 7_555 123.71 yes
F1 F2 Li2 . . 2_555 56.29 yes
F1 F2 Li2 . . 8_555 123.71 yes
F1 F2 Li2 . . 4_555 56.29 yes
F1 F2 Li2 . . 10_555 123.71 yes
F1 F2 F1 7_555 . . 180 yes
F1 F2 Ca2 7_555 . . 123.710(8) yes
F1 F2 Ca2 7_555 . 7_555 56.290(8) yes
F1 F2 Ca2 7_555 . 2_555 123.710(8) yes
F1 F2 Ca2 7_555 . 8_555 56.290(8) yes
F1 F2 Ca2 7_555 . 4_555 123.710(9) yes
F1 F2 Ca2 7_555 . 10_555 56.290(9) yes
F1 F2 Li2 7_555 . . 123.71 yes
F1 F2 Li2 7_555 . 7_555 56.29 yes
F1 F2 Li2 7_555 . 2_555 123.71 yes
F1 F2 Li2 7_555 . 8_555 56.29 yes
F1 F2 Li2 7_555 . 4_555 123.71 yes
F1 F2 Li2 7_555 . 10_555 56.29 yes
Ca2 F2 Ca2 . . 7_555 180 yes
Ca2 F2 Ca2 . . 2_555 92.176(10) yes
Ca2 F2 Ca2 . . 8_555 87.824(10) yes
Ca2 F2 Ca2 . . 4_555 92.176(10) yes
Ca2 F2 Ca2 . . 10_555 87.824(10) yes
Ca2 F2 Li2 . . . 0 yes
Ca2 F2 Li2 . . 7_555 180 yes
Ca2 F2 Li2 . . 2_555 92.176(6) yes
Ca2 F2 Li2 . . 8_555 87.824(6) yes
Ca2 F2 Li2 . . 4_555 92.176(9) yes
Ca2 F2 Li2 . . 10_555 87.824(9) yes
Ca2 F2 Ca2 7_555 . . 180 yes
Ca2 F2 Ca2 7_555 . 2_555 87.824(10) yes
Ca2 F2 Ca2 7_555 . 8_555 92.176(10) yes
Ca2 F2 Ca2 7_555 . 4_555 87.824(10) yes
Ca2 F2 Ca2 7_555 . 10_555 92.176(10) yes
Ca2 F2 Li2 7_555 . . 180 yes
Ca2 F2 Li2 7_555 . 7_555 0 yes
Ca2 F2 Li2 7_555 . 2_555 87.824(6) yes
Ca2 F2 Li2 7_555 . 8_555 92.176(6) yes
Ca2 F2 Li2 7_555 . 4_555 87.824(9) yes
Ca2 F2 Li2 7_555 . 10_555 92.176(9) yes
Ca2 F2 Ca2 2_555 . . 92.176(10) yes
Ca2 F2 Ca2 2_555 . 7_555 87.824(10) yes
Ca2 F2 Ca2 2_555 . 8_555 180 yes
Ca2 F2 Ca2 2_555 . 4_555 92.176(14) yes
Ca2 F2 Ca2 2_555 . 10_555 87.824(14) yes
Ca2 F2 Li2 2_555 . . 92.176(9) yes
Ca2 F2 Li2 2_555 . 7_555 87.824(9) yes
Ca2 F2 Li2 2_555 . 2_555 0 yes
Ca2 F2 Li2 2_555 . 8_555 180 yes
Ca2 F2 Li2 2_555 . 4_555 92.176(11) yes
Ca2 F2 Li2 2_555 . 10_555 87.824(11) yes
Ca2 F2 Ca2 8_555 . . 87.824(10) yes
Ca2 F2 Ca2 8_555 . 7_555 92.176(10) yes
Ca2 F2 Ca2 8_555 . 2_555 180 yes
Ca2 F2 Ca2 8_555 . 4_555 87.824(14) yes
Ca2 F2 Ca2 8_555 . 10_555 92.176(14) yes
Ca2 F2 Li2 8_555 . . 87.824(9) yes
Ca2 F2 Li2 8_555 . 7_555 92.176(9) yes
Ca2 F2 Li2 8_555 . 2_555 180 yes
Ca2 F2 Li2 8_555 . 8_555 0 yes
Ca2 F2 Li2 8_555 . 4_555 87.824(11) yes
Ca2 F2 Li2 8_555 . 10_555 92.176(11) yes
Ca2 F2 Ca2 4_555 . . 92.176(10) yes
Ca2 F2 Ca2 4_555 . 7_555 87.824(10) yes
Ca2 F2 Ca2 4_555 . 2_555 92.176(14) yes
Ca2 F2 Ca2 4_555 . 8_555 87.824(14) yes
Ca2 F2 Ca2 4_555 . 10_555 180 yes
Ca2 F2 Li2 4_555 . . 92.176(6) yes
Ca2 F2 Li2 4_555 . 7_555 87.824(6) yes
Ca2 F2 Li2 4_555 . 2_555 92.176(9) yes
Ca2 F2 Li2 4_555 . 8_555 87.824(9) yes
Ca2 F2 Li2 4_555 . 4_555 0 yes
Ca2 F2 Li2 4_555 . 10_555 180 yes
Ca2 F2 Ca2 10_555 . . 87.824(10) yes
Ca2 F2 Ca2 10_555 . 7_555 92.176(10) yes
Ca2 F2 Ca2 10_555 . 2_555 87.824(14) yes
Ca2 F2 Ca2 10_555 . 8_555 92.176(14) yes
Ca2 F2 Ca2 10_555 . 4_555 180 yes
Ca2 F2 Li2 10_555 . . 87.824(6) yes
Ca2 F2 Li2 10_555 . 7_555 92.176(6) yes
Ca2 F2 Li2 10_555 . 2_555 87.824(9) yes
Ca2 F2 Li2 10_555 . 8_555 92.176(9) yes
Ca2 F2 Li2 10_555 . 4_555 180 yes
Ca2 F2 Li2 10_555 . 10_555 0 yes
Li2 F2 Li2 . . 7_555 180 yes
Li2 F2 Li2 . . 2_555 92.176 yes
Li2 F2 Li2 . . 8_555 87.824 yes
Li2 F2 Li2 . . 4_555 92.176 yes
Li2 F2 Li2 . . 10_555 87.824 yes
Li2 F2 Li2 7_555 . . 180 yes
Li2 F2 Li2 7_555 . 2_555 87.824 yes
Li2 F2 Li2 7_555 . 8_555 92.176 yes
Li2 F2 Li2 7_555 . 4_555 87.824 yes
Li2 F2 Li2 7_555 . 10_555 92.176 yes
Li2 F2 Li2 2_555 . . 92.176 yes
Li2 F2 Li2 2_555 . 7_555 87.824 yes
Li2 F2 Li2 2_555 . 8_555 180 yes
Li2 F2 Li2 2_555 . 4_555 92.176 yes
Li2 F2 Li2 2_555 . 10_555 87.824 yes
Li2 F2 Li2 8_555 . . 87.824 yes
Li2 F2 Li2 8_555 . 7_555 92.176 yes
Li2 F2 Li2 8_555 . 2_555 180 yes
Li2 F2 Li2 8_555 . 4_555 87.824 yes
Li2 F2 Li2 8_555 . 10_555 92.176 yes
Li2 F2 Li2 4_555 . . 92.176 yes
Li2 F2 Li2 4_555 . 7_555 87.824 yes
Li2 F2 Li2 4_555 . 2_555 92.176 yes
Li2 F2 Li2 4_555 . 8_555 87.824 yes
Li2 F2 Li2 4_555 . 10_555 180 yes
Li2 F2 Li2 10_555 . . 87.824 yes
Li2 F2 Li2 10_555 . 7_555 92.176 yes
Li2 F2 Li2 10_555 . 2_555 87.824 yes
Li2 F2 Li2 10_555 . 8_555 92.176 yes
Li2 F2 Li2 10_555 . 4_555 180 yes
O1 Ca1 O1 . . 4_555 137.77(4) yes
O1 Ca1 O3 . . . 79.85(2) yes
O1 Ca1 O4 . . 19_555 140.19(4) yes
O1 Ca1 O4 . . 22_555 77.85(4) yes
O1 Ca1 O5 . . . 102.14(2) yes
O1 Ca1 F1 . . . 69.19(2) yes
O1 Ca1 Li1 . . . 46.65(9) yes
O1 Ca1 Li1 . . 4_555 135.37(11) yes
O1 Ca1 O1 4_555 . . 137.77(4) yes
O1 Ca1 O3 4_555 . . 79.85(3) yes
O1 Ca1 O4 4_555 . 19_555 77.85(4) yes
O1 Ca1 O4 4_555 . 22_555 140.19(4) yes
O1 Ca1 O5 4_555 . . 102.14(3) yes
O1 Ca1 F1 4_555 . . 69.19(3) yes
O1 Ca1 Li1 4_555 . . 135.37(7) yes
O1 Ca1 Li1 4_555 . 4_555 46.65(8) yes
O3 Ca1 O4 . . 19_555 93.98(3) yes
O3 Ca1 O4 . . 22_555 93.98(4) yes
O3 Ca1 O5 . . . 173.56(5) yes
O3 Ca1 F1 . . . 70.21(4) yes
O3 Ca1 Li1 . . . 55.97(6) yes
O3 Ca1 Li1 . . 4_555 55.97(11) yes
O4 Ca1 O4 19_555 . 22_555 63.28(4) yes
O4 Ca1 O5 19_555 . . 80.55(3) yes
O4 Ca1 F1 19_555 . . 145.28(2) yes
O4 Ca1 Li1 19_555 . . 97.57(9) yes
O4 Ca1 Li1 19_555 . 4_555 49.12(9) yes
O4 Ca1 O4 22_555 . 19_555 63.28(4) yes
O4 Ca1 O5 22_555 . . 80.55(4) yes
O4 Ca1 F1 22_555 . . 145.27(3) yes
O4 Ca1 Li1 22_555 . . 49.12(6) yes
O4 Ca1 Li1 22_555 . 4_555 97.57(7) yes
O5 Ca1 F1 . . . 116.24(4) yes
O5 Ca1 Li1 . . . 121.09(5) yes
O5 Ca1 Li1 . . 4_555 121.09(11) yes
F1 Ca1 Li1 . . . 98.25(6) yes
F1 Ca1 Li1 . . 4_555 98.25(9) yes
Li1 Ca1 Li1 . . 4_555 97.07(13) yes
Li1 Ca1 Li1 4_555 . . 97.07(13) yes
O1 Ca2 O2 . . . 63.68(5) yes
O1 Ca2 O6 . . . 99.47(3) yes
O1 Ca2 O6 . . 2_555 99.47(3) yes
O1 Ca2 O6 . . 9_555 152.33(3) yes
O1 Ca2 F1 . . . 66.46(3) yes
O1 Ca2 F2 . . . 136.87(3) yes
O1 Ca2 Li2 . . . 0 yes
O2 Ca2 O6 . . . 107.626(15) yes
O2 Ca2 O6 . . 2_555 107.63(3) yes
O2 Ca2 O6 . . 9_555 88.65(5) yes
O2 Ca2 F1 . . . 130.15(5) yes
O2 Ca2 F2 . . . 159.45(5) yes
O2 Ca2 Li2 . . . 0 yes
O6 Ca2 O6 . . 2_555 144.52(4) yes
O6 Ca2 O6 . . 9_555 88.47(4) yes
O6 Ca2 F1 . . . 80.25(2) yes
O6 Ca2 F2 . . . 72.82(2) yes
O6 Ca2 Li2 . . . 0 yes
O6 Ca2 O6 2_555 . . 144.52(4) yes
O6 Ca2 O6 2_555 . 9_555 88.47(3) yes
O6 Ca2 F1 2_555 . . 80.25(3) yes
O6 Ca2 F2 2_555 . . 72.82(3) yes
O6 Ca2 Li2 2_555 . . 0 yes
O6 Ca2 O6 9_555 . . 88.47(4) yes
O6 Ca2 O6 9_555 . 2_555 88.47(3) yes
O6 Ca2 F1 9_555 . . 141.21(4) yes
O6 Ca2 F2 9_555 . . 70.80(3) yes
O6 Ca2 Li2 9_555 . . 0 yes
F1 Ca2 F2 . . . 70.40(3) yes
F1 Ca2 Li2 . . . 0 yes
F2 Ca2 Li2 . . . 0 yes
O1 Li2 O2 . . . 63.68(5) yes
O1 Li2 O6 . . . 99.47(3) yes
O1 Li2 O6 . . 2_555 99.47(3) yes
O1 Li2 O6 . . 9_555 152.33(3) yes
O1 Li2 F1 . . . 66.46(3) yes
O1 Li2 F2 . . . 136.87(2) yes
O1 Li2 Ca2 . . . 0 yes
O2 Li2 O6 . . . 107.626(14) yes
O2 Li2 O6 . . 2_555 107.63(3) yes
O2 Li2 O6 . . 9_555 88.65(5) yes
O2 Li2 F1 . . . 130.15(5) yes
O2 Li2 F2 . . . 159.45(5) yes
O2 Li2 Ca2 . . . 0 yes
O6 Li2 O6 . . 2_555 144.52(3) yes
O6 Li2 O6 . . 9_555 88.47(3) yes
O6 Li2 F1 . . . 80.25(2) yes
O6 Li2 F2 . . . 72.818(18) yes
O6 Li2 Ca2 . . . 0 yes
O6 Li2 O6 2_555 . . 144.52(3) yes
O6 Li2 O6 2_555 . 9_555 88.47(3) yes
O6 Li2 F1 2_555 . . 80.25(3) yes
O6 Li2 F2 2_555 . . 72.82(3) yes
O6 Li2 Ca2 2_555 . . 0 yes
O6 Li2 O6 9_555 . . 88.47(3) yes
O6 Li2 O6 9_555 . 2_555 88.47(3) yes
O6 Li2 F1 9_555 . . 141.21(3) yes
O6 Li2 F2 9_555 . . 70.80(2) yes
O6 Li2 Ca2 9_555 . . 0 yes
F1 Li2 F2 . . . 70.40(3) yes
F1 Li2 Ca2 . . . 0 yes
F2 Li2 Ca2 . . . 0 yes
Si2 Li1 O1 . . . 117.57(17) yes
Si2 Li1 O3 . . . 35.34(7) yes
Si2 Li1 O4 . . . 35.21(7) yes
Si2 Li1 O4 . . 20_455 97.84(9) yes
Si2 Li1 O4 . . 22_555 97.84(17) yes
Si2 Li1 O7 . . . 125.1(2) yes
Si2 Li1 Ca1 . . . 78.90(12) yes
Si2 Li1 Ca1 . . 2_555 78.90(8) yes
Si2 Li1 Li1 . . 2_665 140.92(19) yes
Si2 Li1 Li1 . . 20_455 88.64(16) yes
Si2 Li1 Li1 . . 4_565 140.92(17) yes
Si2 Li1 Li1 . . 22_555 88.64(16) yes
O1 Li1 O3 . . . 82.23(15) yes
O1 Li1 O4 . . . 152.8(2) yes
O1 Li1 O4 . . 20_455 87.80(15) yes
O1 Li1 O4 . . 22_555 87.80(14) yes
O1 Li1 O7 . . . 117.3(2) yes
O1 Li1 Ca1 . . . 53.63(10) yes
O1 Li1 Ca1 . . 2_555 53.63(8) yes
O1 Li1 Li1 . . 2_665 88.91(15) yes
O1 Li1 Li1 . . 20_455 136.8(3) yes
O1 Li1 Li1 . . 4_565 88.91(18) yes
O1 Li1 Li1 . . 22_555 136.84(16) yes
O3 Li1 O4 . . . 70.55(13) yes
O3 Li1 O4 . . 20_455 97.32(8) yes
O3 Li1 O4 . . 22_555 97.32(18) yes
O3 Li1 O7 . . . 160.4(2) yes
O3 Li1 Ca1 . . . 52.97(9) yes
O3 Li1 Ca1 . . 2_555 52.97(7) yes
O3 Li1 Li1 . . 2_665 148.8(2) yes
O3 Li1 Li1 . . 20_455 116.70(15) yes
O3 Li1 Li1 . . 4_565 148.79(15) yes
O3 Li1 Li1 . . 22_555 116.7(2) yes
O4 Li1 O4 . . 20_455 95.47(13) yes
O4 Li1 O4 . . 22_555 95.47(17) yes
O4 Li1 O7 . . . 89.88(18) yes
O4 Li1 Ca1 . . . 106.64(19) yes
O4 Li1 Ca1 . . 2_555 106.64(10) yes
O4 Li1 Li1 . . 2_665 114.39(17) yes
O4 Li1 Li1 . . 20_455 60.88(17) yes
O4 Li1 Li1 . . 4_565 114.4(2) yes
O4 Li1 Li1 . . 22_555 60.88(14) yes
O4 Li1 O4 20_455 . . 95.47(13) yes
O4 Li1 O4 20_455 . 22_555 164.0(2) yes
O4 Li1 O7 20_455 . . 84.19(18) yes
O4 Li1 Ca1 20_455 . . 130.60(15) yes
O4 Li1 Ca1 20_455 . 2_555 56.28(7) yes
O4 Li1 Li1 20_455 . 2_665 112.2(2) yes
O4 Li1 Li1 20_455 . 20_455 53.20(15) yes
O4 Li1 Li1 20_455 . 4_565 52.28(14) yes
O4 Li1 Li1 20_455 . 22_555 124.1(2) yes
O4 Li1 O4 22_555 . . 95.47(17) yes
O4 Li1 O4 22_555 . 20_455 164.0(2) yes
O4 Li1 O7 22_555 . . 84.19(9) yes
O4 Li1 Ca1 22_555 . . 56.28(10) yes
O4 Li1 Ca1 22_555 . 2_555 130.60(19) yes
O4 Li1 Li1 22_555 . 2_665 52.28(14) yes
O4 Li1 Li1 22_555 . 20_455 124.07(19) yes
O4 Li1 Li1 22_555 . 4_565 112.24(15) yes
O4 Li1 Li1 22_555 . 22_555 53.20(14) yes
O7 Li1 Ca1 . . . 137.76(11) yes
O7 Li1 Ca1 . . 2_555 137.8(2) yes
O7 Li1 Li1 . . 2_665 40.50(12) yes
O7 Li1 Li1 . . 20_455 49.50(14) yes
O7 Li1 Li1 . . 4_565 40.50(14) yes
O7 Li1 Li1 . . 22_555 49.50(12) yes
Ca1 Li1 Ca1 . . 2_555 75.02(10) yes
Ca1 Li1 Li1 . . 2_665 98.08(15) yes
Ca1 Li1 Li1 . . 20_455 167.3(2) yes
Ca1 Li1 Li1 . . 4_565 138.54(18) yes
Ca1 Li1 Li1 . . 22_555 105.23(18) yes
Ca1 Li1 Ca1 2_555 . . 75.02(10) yes
Ca1 Li1 Li1 2_555 . 2_665 138.54(19) yes
Ca1 Li1 Li1 2_555 . 20_455 105.23(14) yes
Ca1 Li1 Li1 2_555 . 4_565 98.08(16) yes
Ca1 Li1 Li1 2_555 . 22_555 167.29(19) yes
Li1 Li1 Li1 2_665 . 20_455 90 yes
Li1 Li1 Li1 2_665 . 4_565 60.00(18) yes
Li1 Li1 Li1 2_665 . 22_555 54.17(13) yes
Li1 Li1 Li1 20_455 . 2_665 90 yes
Li1 Li1 Li1 20_455 . 4_565 54.17(18) yes
Li1 Li1 Li1 20_455 . 22_555 71.7(2) yes
Li1 Li1 Li1 4_565 . 2_665 60.00(18) yes
Li1 Li1 Li1 4_565 . 20_455 54.17(18) yes
Li1 Li1 Li1 4_565 . 22_555 90 yes
Li1 Li1 Li1 22_555 . 2_665 54.17(13) yes
Li1 Li1 Li1 22_555 . 20_455 71.7(2) yes
Li1 Li1 Li1 22_555 . 4_565 90 yes

loop_
_geom_bond_atom_site_label_1
_geom_bond_atom_site_label_2
_geom_bond_site_symmetry_1
_geom_bond_site_symmetry_2
_geom_bond_distance
_geom_bond_publ_flag
Si1 O1 . . 1.6214(10) yes
Si1 O1 . 2_665 1.6214(10) yes
Si1 O1 . 4_565 1.6214(12) yes
Si1 O2 . . 1.6395(19) yes
Si2 O3 . . 1.6413(18) yes
Si2 O4 . . 1.6284(10) yes
Si2 O4 . 2_555 1.6284(10) yes
Si2 O4 . 4_555 1.6284(12) yes
Si2 Li1 . . 2.803(4) yes
Si2 Li1 . 2_555 2.803(4) yes
Si2 Li1 . 4_555 2.803(5) yes
Si3 O5 . . 1.6413(17) yes
Si3 O6 . . 1.6312(10) yes
Si3 O6 . 2_655 1.6312(12) yes
Si3 O6 . 3_665 1.6312(10) yes
O1 O1 . 2_665 2.7040(11) yes
O1 O1 . 4_565 2.7040(14) yes
O1 O2 . . 2.5985(18) yes
O1 F1 . . 2.7961(11) yes
O1 Ca1 . . 2.3758(12) yes
O1 Ca1 . 2_555 2.3757(5) yes
O1 Ca2 . . 2.6531(12) yes
O1 Li2 . . 2.6531(12) yes
O1 Li1 . . 2.145(5) yes
O2 Ca2 . . 2.2235(5) yes
O2 Ca2 . 2_665 2.2235(5) yes
O2 Ca2 . 4_565 2.2235(6) yes
O2 Li2 . . 2.2235(4) yes
O2 Li2 . 2_665 2.2235(4) yes
O2 Li2 . 4_565 2.2235(4) yes
O3 O4 . . 2.6997(17) yes
O3 O4 . 2_555 2.6997(17) yes
O3 O4 . 4_555 2.6997(18) yes
O3 F1 . . 2.872(2) yes
O3 Ca1 . . 2.4504(10) yes
O3 Ca1 . 2_555 2.4504(10) yes
O3 Ca1 . 3_555 2.4504(10) yes
O3 Li1 . . 2.544(4) yes
O3 Li1 . 2_555 2.544(4) yes
O3 Li1 . 4_555 2.544(5) yes
O4 O4 . 2_555 2.6276(11) yes
O4 O4 . 4_555 2.6276(15) yes
O4 O7 . . 2.7737(10) yes
O4 Ca1 . 19_555 2.5045(10) yes
O4 Ca1 . 20_455 2.5045(8) yes
O4 Li1 . . 2.087(4) yes
O4 Li1 . 20_455 2.277(6) yes
O4 Li1 . 22_555 2.277(3) yes
O5 O6 . . 2.6476(17) yes
O5 O6 . 2_655 2.6476(17) yes
O5 O6 . 3_665 2.6476(17) yes
O5 Ca1 . . 2.3365(8) yes
O5 Ca1 . 2_655 2.3365(8) yes
O5 Ca1 . 3_665 2.3365(8) yes
O6 O6 . 2_655 2.6870(15) yes
O6 O6 . 3_665 2.6870(9) yes
O6 F2 . . 2.7815(10) yes
O6 Ca2 . . 2.3358(12) yes
O6 Ca2 . 8_555 2.4491(11) yes
O6 Ca2 . 4_555 2.3358(5) yes
O6 Li2 . . 2.3358(12) yes
O6 Li2 . 8_555 2.4491(10) yes
O6 Li2 . 4_555 2.3358(5) yes
O7 Li1 . . 1.832(4) yes
O7 Li1 . 19_565 1.832(4) yes
O7 Li1 . 2_665 1.832(4) yes
O7 Li1 . 20_455 1.832(4) yes
O7 Li1 . 4_565 1.832(5) yes
O7 Li1 . 22_555 1.832(5) yes
F1 F2 . . 2.7615(13) yes
F1 Ca1 . . 2.5430(8) yes
F1 Ca1 . 2_555 2.5430(9) yes
F1 Ca1 . 3_555 2.5430(8) yes
F1 Ca2 . . 2.4384(9) yes
F1 Ca2 . 2_555 2.4384(9) yes
F1 Ca2 . 4_555 2.4384(9) yes
F1 Li2 . . 2.4384(8) yes
F1 Li2 . 2_555 2.4384(8) yes
F1 Li2 . 4_555 2.4384(8) yes
F2 Ca2 . . 2.3504(3) yes
F2 Ca2 . 7_555 2.3504(3) yes
F2 Ca2 . 2_555 2.3504(3) yes
F2 Ca2 . 8_555 2.3504(3) yes
F2 Ca2 . 4_555 2.3504(4) yes
F2 Ca2 . 10_555 2.3504(4) yes
F2 Li2 . . 2.3504 yes
F2 Li2 . 7_555 2.3504 yes
F2 Li2 . 2_555 2.3504 yes
F2 Li2 . 8_555 2.3504 yes
F2 Li2 . 4_555 2.3504 yes
F2 Li2 . 10_555 2.3504 yes
Ca1 Li1 . . 2.903(5) yes
Ca1 Li1 . 4_555 2.903(3) yes
Ca2 Li2 . . 0 yes
Li1 Li1 . 2_665 2.785(5) yes
Li1 Li1 . 20_455 2.379(7) yes
Li1 Li1 . 4_565 2.785(6) yes
Li1 Li1 . 22_555 2.379(6) yes
